data_7718273
loop_
_publ_author_name
'Gabilondo, Eric A.'
'Halasyamani, P. Shiv'

_publ_section_title
;
 Synthesis and large crystal growth of a family of mixed-anionic
 methanesulfonate salts by anionic site-substitution:
 Na<sub>5</sub>(SO<sub>3</sub>CH<sub>3</sub>)<sub>4</sub>(X) (X =
 BF<sub>4</sub><sup>-</sup>, ClO<sub>4</sub><sup>-</sup>,
 PF<sub>6</sub><sup>-</sup>, I<sup>-</sup>).
;
_journal_issue 13
_journal_name_full 'Dalton transactions (Cambridge, England : 2003)'
_journal_page_first 5301
_journal_page_last 5310
_journal_paper_doi 10.1039/d5dt00223k
_journal_volume 54
_journal_year 2025
_chemical_formula_moiety 'C4 H12 B F4 Na5 O12 S4'
_chemical_formula_sum 'C4 H12 B F4 Na5 O12 S4'
_chemical_formula_weight 582.14
_space_group_crystal_system monoclinic
_space_group_IT_number 13
_space_group_name_Hall '-P 2yac'
_space_group_name_H-M_alt 'P 1 2/n 1'
_atom_sites_solution_hydrogens geom
_audit_creation_method SHELXL-2019/3
_audit_update_record
;
2025-02-23 deposited with the CCDC.	2025-03-05 downloaded from the CCDC.
;
_cell_angle_alpha 90
_cell_angle_beta 102.878(4)
_cell_angle_gamma 90
_cell_formula_units_Z 2
_cell_length_a 12.524(4)
_cell_length_b 5.5342(15)
_cell_length_c 15.001(4)
_cell_measurement_reflns_used 2325
_cell_measurement_temperature 298(2)
_cell_measurement_theta_max 55.01
_cell_measurement_theta_min 3.84
_cell_volume 1013.6(5)
_computing_cell_refinement 'Bruker SAINT'
_computing_data_collection 'Bruker APEX2'
_computing_data_reduction 'Bruker SAINT'
_computing_molecular_graphics 'Olex2 1.5 (Dolomanov et al., 2009)'
_computing_publication_material 'Olex2 1.5 (Dolomanov et al., 2009)'
_computing_structure_refinement 'SHELXL-2019/2 (Sheldrick, 2019)'
_computing_structure_solution 'SHELXT 2014/4 (Sheldrick, 2014)'
_diffrn_ambient_temperature 298(2)
_diffrn_measured_fraction_theta_full 0.998
_diffrn_measured_fraction_theta_max 0.995
_diffrn_measurement_device_type 'Bruker APEX-II CCD'
_diffrn_measurement_method Rotation
_diffrn_radiation_type MoK\a
_diffrn_radiation_wavelength 0.71073
_diffrn_reflns_av_R_equivalents 0.0294
_diffrn_reflns_av_unetI/netI 0.0215
_diffrn_reflns_Laue_measured_fraction_full 0.998
_diffrn_reflns_Laue_measured_fraction_max 0.995
_diffrn_reflns_limit_h_max 11
_diffrn_reflns_limit_h_min -16
_diffrn_reflns_limit_k_max 5
_diffrn_reflns_limit_k_min -7
_diffrn_reflns_limit_l_max 19
_diffrn_reflns_limit_l_min -19
_diffrn_reflns_number 9448
_diffrn_reflns_point_group_measured_fraction_full 0.998
_diffrn_reflns_point_group_measured_fraction_max 0.995
_diffrn_reflns_theta_full 25.242
_diffrn_reflns_theta_max 27.505
_diffrn_reflns_theta_min 1.920
_exptl_absorpt_coefficient_mu 0.664
_exptl_absorpt_correction_T_max 0.879
_exptl_absorpt_correction_T_min 0.733
_exptl_absorpt_correction_type multi-scan
_exptl_absorpt_process_details 'Blessing R.H. Acta Crystallogr A, 1995, 51, 33'
_exptl_crystal_colour Colourless
_exptl_crystal_density_diffrn 1.907
_exptl_crystal_description Plate
_exptl_crystal_F_000 584
_exptl_crystal_size_max 0.500
_exptl_crystal_size_mid 0.300
_exptl_crystal_size_min 0.200
_exptl_transmission_factor_max 0.775
_exptl_transmission_factor_min 0.876
_refine_diff_density_max 0.558
_refine_diff_density_min -0.429
_refine_diff_density_rms 0.066
_refine_ls_extinction_method none
_refine_ls_goodness_of_fit_ref 1.050
_refine_ls_hydrogen_treatment constr
_refine_ls_matrix_type full
_refine_ls_number_parameters 177
_refine_ls_number_reflns 2325
_refine_ls_number_restraints 358
_refine_ls_restrained_S_all 1.083
_refine_ls_R_factor_all 0.0358
_refine_ls_R_factor_gt 0.0288
_refine_ls_shift/su_max 0.001
_refine_ls_shift/su_mean 0.000
_refine_ls_structure_factor_coef Fsqd
_refine_ls_weighting_details 'w=1/[\s^2^(Fo^2^)+(0.0442P)^2^+0.3459P] where P=(Fo^2^+2Fc^2^)/3'
_refine_ls_weighting_scheme calc
_refine_ls_wR_factor_gt 0.0776
_refine_ls_wR_factor_ref 0.0819
_reflns_Friedel_coverage 0.000
_reflns_number_gt 1976
_reflns_number_total 2325
_reflns_threshold_expression 'I > 2\s(I)'
_cod_data_source_file d5dt00223k2.cif
_cod_data_source_block Fast2_NEW_a_Solved
_cod_depositor_comments 'Adding full bibliography for 7718273--7718276.cif.'
_cod_original_cell_volume 1013.5(5)
_cod_original_sg_symbol_H-M 'P 2/n'
_cod_database_code 7718273
_shelx_shelxl_version_number 2019/3
_shelx_space_group_comment
;
The symmetry employed for this shelxl refinement is uniquely defined
by the following loop, which should always be used as a source of
symmetry information in preference to the above space-group names.
They are only intended as comments.
;
_shelx_estimated_absorpt_t_min 0.733
_shelx_estimated_absorpt_t_max 0.879

loop_
_space_group_symop_operation_xyz
'x, y, z'
'-x+1/2, y, -z+1/2'
'-x, -y, -z'
'x-1/2, -y, z-1/2'

loop_
_atom_site_label
_atom_site_type_symbol
_atom_site_fract_x
_atom_site_fract_y
_atom_site_fract_z
_atom_site_U_iso_or_equiv
_atom_site_adp_type
_atom_site_occupancy
_atom_site_site_symmetry_order
_atom_site_calc_flag
_atom_site_refinement_flags_posn
_atom_site_refinement_flags_adp
_atom_site_refinement_flags_occupancy
_atom_site_disorder_assembly
_atom_site_disorder_group
S1 S 0.14543(3) 0.27392(7) 0.49229(3) 0.01784(12) Uani 1 1 d . . . . .
S2 S 0.39552(3) 0.75691(6) 0.70076(3) 0.01851(12) Uani 1 1 d . . . . .
Na1 Na 0.250000 1.27906(17) 0.750000 0.0274(2) Uani 1 2 d S T P . .
Na2 Na 0.11336(6) 0.78341(12) 0.59202(5) 0.02790(18) Uani 1 1 d . . . . .
Na3 Na 0.03175(6) 0.75370(11) 0.34008(5) 0.02865(18) Uani 1 1 d D U . . .
O1 O 0.39566(10) 0.9890(2) 0.74659(9) 0.0299(3) Uani 1 1 d . . . . .
O3 O 0.40953(11) 0.5593(2) 0.76655(9) 0.0347(3) Uani 1 1 d . . . . .
O2 O 0.29991(12) 0.7246(2) 0.62781(10) 0.0395(4) Uani 1 1 d . . . . .
O5 O 0.10994(10) 0.5189(2) 0.46645(8) 0.0289(3) Uani 1 1 d . . . . .
O6 O 0.07671(10) 0.0946(2) 0.43596(9) 0.0318(3) Uani 1 1 d . . . . .
O4 O 0.15105(11) 0.2295(2) 0.58921(8) 0.0295(3) Uani 1 1 d . . . . .
C1 C 0.27769(15) 0.2411(4) 0.47383(15) 0.0368(5) Uani 1 1 d . . . . .
H1A H 0.276450 0.268956 0.410443 0.055 Uiso 1 1 calc R U . . .
H1B H 0.303571 0.080307 0.490260 0.055 Uiso 1 1 calc R U . . .
H1C H 0.325648 0.355846 0.510651 0.055 Uiso 1 1 calc R U . . .
C2 C 0.50968(19) 0.7536(4) 0.65134(17) 0.0451(6) Uani 1 1 d . . . . .
H2A H 0.512401 0.602525 0.620479 0.068 Uiso 1 1 calc R U . . .
H2B H 0.575159 0.772810 0.698233 0.068 Uiso 1 1 calc R U . . .
H2C H 0.504049 0.883696 0.608200 0.068 Uiso 1 1 calc R U . . .
B1_2 B 0.2613(12) 0.767(2) 0.2629(11) 0.0463(18) Uani 0.174(2) 1 d D U P A -2
F1_2 F 0.2993(13) 0.759(4) 0.3554(11) 0.0726(19) Uani 0.174(2) 1 d D U P A -2
F2_2 F 0.1501(9) 0.749(2) 0.2368(9) 0.0717(18) Uani 0.174(2) 1 d D U P A -2
F3_2 F 0.2732(11) 0.9991(16) 0.2342(8) 0.080(3) Uani 0.174(2) 1 d D U P A -2
F4_2 F 0.3182(11) 0.611(2) 0.2220(10) 0.082(2) Uani 0.174(2) 1 d D U P A -2
B1_1 B 0.2678(8) 0.7153(14) 0.2756(6) 0.0463(18) Uani 0.326(2) 1 d D U P A -1
F1_1 F 0.2343(10) 0.4798(9) 0.2623(8) 0.080(3) Uani 0.326(2) 1 d D U P A -1
F2_1 F 0.1853(6) 0.8643(14) 0.2818(7) 0.0717(18) Uani 0.326(2) 1 d D U P A -1
F3_1 F 0.3418(6) 0.7388(18) 0.3604(5) 0.0726(19) Uani 0.326(2) 1 d D U P A -1
F4_1 F 0.3285(7) 0.7602(15) 0.2146(7) 0.082(2) Uani 0.326(2) 1 d D U P A -1

loop_
_atom_site_aniso_label
_atom_site_aniso_U_11
_atom_site_aniso_U_22
_atom_site_aniso_U_33
_atom_site_aniso_U_23
_atom_site_aniso_U_13
_atom_site_aniso_U_12
S1 0.0173(2) 0.01622(19) 0.0199(2) -0.00047(13) 0.00380(14) 0.00008(13)
S2 0.0165(2) 0.0170(2) 0.0218(2) -0.00179(14) 0.00372(15) 0.00003(13)
Na1 0.0229(5) 0.0246(5) 0.0315(5) 0.000 -0.0005(4) 0.000
Na2 0.0264(4) 0.0281(4) 0.0283(4) -0.0011(3) 0.0043(3) 0.0029(3)
Na3 0.0339(4) 0.0205(4) 0.0275(4) -0.0003(3) -0.0017(3) 0.0007(3)
O1 0.0310(7) 0.0198(6) 0.0371(7) -0.0083(5) 0.0035(5) 0.0010(5)
O3 0.0424(8) 0.0235(6) 0.0392(7) 0.0095(5) 0.0114(6) 0.0035(5)
O2 0.0259(7) 0.0458(8) 0.0400(8) -0.0149(6) -0.0073(6) 0.0026(6)
O5 0.0346(7) 0.0204(6) 0.0307(7) 0.0047(5) 0.0048(5) 0.0063(5)
O6 0.0289(7) 0.0279(7) 0.0386(7) -0.0140(6) 0.0078(5) -0.0080(5)
O4 0.0341(7) 0.0326(7) 0.0218(6) 0.0049(5) 0.0059(5) 0.0012(5)
C1 0.0213(9) 0.0445(12) 0.0471(12) -0.0027(9) 0.0133(8) 0.0025(8)
C2 0.0361(12) 0.0488(13) 0.0590(15) 0.0007(10) 0.0288(10) 0.0018(9)
B1_2 0.048(4) 0.046(4) 0.053(4) 0.014(3) 0.028(3) 0.007(3)
F1_2 0.069(6) 0.071(3) 0.071(2) -0.0035(19) 0.003(4) 0.009(4)
F2_2 0.055(3) 0.076(5) 0.099(4) 0.002(3) 0.051(3) 0.006(3)
F3_2 0.097(7) 0.060(2) 0.075(6) 0.014(4) 0.004(4) -0.039(4)
F4_2 0.072(3) 0.099(6) 0.098(4) 0.008(6) 0.070(3) 0.011(5)
B1_1 0.048(4) 0.046(4) 0.053(4) 0.014(3) 0.028(3) 0.007(3)
F1_1 0.097(7) 0.060(2) 0.075(6) 0.014(4) 0.004(4) -0.039(4)
F2_1 0.055(3) 0.076(5) 0.099(4) 0.002(3) 0.051(3) 0.006(3)
F3_1 0.069(6) 0.071(3) 0.071(2) -0.0035(19) 0.003(4) 0.009(4)
F4_1 0.072(3) 0.099(6) 0.098(4) 0.008(6) 0.070(3) 0.011(5)

loop_
_atom_type_symbol
_atom_type_description
_atom_type_scat_dispersion_real
_atom_type_scat_dispersion_imag
_atom_type_scat_source
C C 0.0033 0.0016 'International Tables Vol C Tables 4.2.6.8 and 6.1.1.4'
H H 0.0000 0.0000 'International Tables Vol C Tables 4.2.6.8 and 6.1.1.4'
B B 0.0013 0.0007 'International Tables Vol C Tables 4.2.6.8 and 6.1.1.4'
F F 0.0171 0.0103 'International Tables Vol C Tables 4.2.6.8 and 6.1.1.4'
Na Na 0.0362 0.0249 'International Tables Vol C Tables 4.2.6.8 and 6.1.1.4'
O O 0.0106 0.0060 'International Tables Vol C Tables 4.2.6.8 and 6.1.1.4'
S S 0.1246 0.1234 'International Tables Vol C Tables 4.2.6.8 and 6.1.1.4'

loop_
_geom_angle_atom_site_label_1
_geom_angle_atom_site_label_2
_geom_angle_atom_site_label_3
_geom_angle
_geom_angle_site_symmetry_1
_geom_angle_site_symmetry_3
_geom_angle_publ_flag
O5 S1 O6 112.08(7) . . ?
O5 S1 O4 111.52(7) . . ?
O6 S1 O4 110.75(8) . . ?
O5 S1 C1 107.41(9) . . ?
O6 S1 C1 107.20(9) . . ?
O4 S1 C1 107.63(9) . . ?
O5 S1 Na2 149.60(6) . 1_545 ?
O6 S1 Na2 64.45(6) . 1_545 ?
O4 S1 Na2 50.85(5) . 1_545 ?
C1 S1 Na2 102.11(7) . 1_545 ?
O5 S1 Na2 76.46(5) . 3_566 ?
O6 S1 Na2 44.89(5) . 3_566 ?
O4 S1 Na2 101.26(6) . 3_566 ?
C1 S1 Na2 146.43(7) . 3_566 ?
Na2 S1 Na2 83.03(2) 1_545 3_566 ?
O5 S1 Na2 41.67(5) . . ?
O6 S1 Na2 137.71(6) . . ?
O4 S1 Na2 70.87(5) . . ?
C1 S1 Na2 112.38(7) . . ?
Na2 S1 Na2 118.89(3) 1_545 . ?
Na2 S1 Na2 92.83(2) 3_566 . ?
O2 S2 O1 112.40(8) . . ?
O2 S2 O3 112.03(9) . . ?
O1 S2 O3 110.78(8) . . ?
O2 S2 C2 107.20(11) . . ?
O1 S2 C2 107.09(9) . . ?
O3 S2 C2 107.00(9) . . ?
O2 S2 Na2 123.41(7) . 2_556 ?
O1 S2 Na2 59.20(5) . 2_556 ?
O3 S2 Na2 52.40(6) . 2_556 ?
C2 S2 Na2 129.22(9) . 2_556 ?
O2 S2 Na1 70.87(7) . 1_545 ?
O1 S2 Na1 122.00(6) . 1_545 ?
O3 S2 Na1 41.88(6) . 1_545 ?
C2 S2 Na1 127.90(7) . 1_545 ?
Na2 S2 Na1 71.383(17) 2_556 1_545 ?
O1 Na1 O1 97.68(7) . 2_556 ?
O1 Na1 O4 96.96(5) . 1_565 ?
O1 Na1 O4 74.48(4) 2_556 1_565 ?
O1 Na1 O4 74.48(4) . 2_566 ?
O1 Na1 O4 96.96(5) 2_556 2_566 ?
O4 Na1 O4 167.24(7) 1_565 2_566 ?
O1 Na1 O3 79.94(5) . 1_565 ?
O1 Na1 O3 172.79(4) 2_556 1_565 ?
O4 Na1 O3 112.48(5) 1_565 1_565 ?
O4 Na1 O3 75.86(4) 2_566 1_565 ?
O1 Na1 O3 172.79(4) . 2_566 ?
O1 Na1 O3 79.94(5) 2_556 2_566 ?
O4 Na1 O3 75.86(4) 1_565 2_566 ?
O4 Na1 O3 112.48(5) 2_566 2_566 ?
O3 Na1 O3 103.22(7) 1_565 2_566 ?
O1 Na1 S2 93.90(4) . 1_565 ?
O1 Na1 S2 163.79(3) 2_556 1_565 ?
O4 Na1 S2 92.93(4) 1_565 1_565 ?
O4 Na1 S2 97.04(4) 2_566 1_565 ?
O3 Na1 S2 22.92(3) 1_565 1_565 ?
O3 Na1 S2 87.18(5) 2_566 1_565 ?
O1 Na1 S2 163.79(3) . 2_566 ?
O1 Na1 S2 93.90(4) 2_556 2_566 ?
O4 Na1 S2 97.04(4) 1_565 2_566 ?
O4 Na1 S2 92.93(4) 2_566 2_566 ?
O3 Na1 S2 87.18(4) 1_565 2_566 ?
O3 Na1 S2 22.92(3) 2_566 2_566 ?
S2 Na1 S2 77.27(3) 1_565 2_566 ?
O1 Na1 Na3 130.84(4) . 3_576 ?
O1 Na1 Na3 43.76(3) 2_556 3_576 ?
O4 Na1 Na3 51.10(3) 1_565 3_576 ?
O4 Na1 Na3 128.05(4) 2_566 3_576 ?
O3 Na1 Na3 142.00(4) 1_565 3_576 ?
O3 Na1 Na3 43.66(3) 2_566 3_576 ?
S2 Na1 Na3 120.20(3) 1_565 3_576 ?
S2 Na1 Na3 65.046(19) 2_566 3_576 ?
O1 Na1 Na3 43.76(3) . 4_676 ?
O1 Na1 Na3 130.84(4) 2_556 4_676 ?
O4 Na1 Na3 128.05(4) 1_565 4_676 ?
O4 Na1 Na3 51.10(3) 2_566 4_676 ?
O3 Na1 Na3 43.66(3) 1_565 4_676 ?
O3 Na1 Na3 142.00(4) 2_566 4_676 ?
S2 Na1 Na3 65.046(19) 1_565 4_676 ?
S2 Na1 Na3 120.20(3) 2_566 4_676 ?
Na3 Na1 Na3 174.05(4) 3_576 4_676 ?
O1 Na1 Na2 45.47(4) . 2_556 ?
O1 Na1 Na2 75.23(4) 2_556 2_556 ?
O4 Na1 Na2 126.22(4) 1_565 2_556 ?
O4 Na1 Na2 41.21(3) 2_566 2_556 ?
O3 Na1 Na2 98.52(4) 1_565 2_556 ?
O3 Na1 Na2 138.94(3) 2_566 2_556 ?
S2 Na1 Na2 120.91(2) 1_565 2_556 ?
S2 Na1 Na2 128.40(2) 2_566 2_556 ?
Na3 Na1 Na2 118.87(3) 3_576 2_556 ?
Na3 Na1 Na2 56.066(18) 4_676 2_556 ?
O1 Na1 Na2 75.24(4) . . ?
O1 Na1 Na2 45.47(4) 2_556 . ?
O4 Na1 Na2 41.21(3) 1_565 . ?
O4 Na1 Na2 126.22(4) 2_566 . ?
O3 Na1 Na2 138.94(3) 1_565 . ?
O3 Na1 Na2 98.52(4) 2_566 . ?
S2 Na1 Na2 128.40(2) 1_565 . ?
S2 Na1 Na2 120.91(2) 2_566 . ?
Na3 Na1 Na2 56.066(18) 3_576 . ?
Na3 Na1 Na2 118.87(3) 4_676 . ?
Na2 Na1 Na2 86.83(3) 2_556 . ?
O2 Na2 O5 86.32(5) . . ?
O2 Na2 O6 171.36(6) . 3_566 ?
O5 Na2 O6 101.01(5) . 3_566 ?
O2 Na2 O4 87.61(5) . 1_565 ?
O5 Na2 O4 124.13(5) . 1_565 ?
O6 Na2 O4 84.50(5) 3_566 1_565 ?
O2 Na2 O3 91.94(6) . 2_556 ?
O5 Na2 O3 112.17(5) . 2_556 ?
O6 Na2 O3 89.50(5) 3_566 2_556 ?
O4 Na2 O3 123.52(5) 1_565 2_556 ?
O2 Na2 O1 95.37(5) . 2_556 ?
O5 Na2 O1 166.53(5) . 2_556 ?
O6 Na2 O1 78.57(4) 3_566 2_556 ?
O4 Na2 O1 69.33(4) 1_565 2_556 ?
O3 Na2 O1 54.48(4) 2_556 2_556 ?
O2 Na2 O6 104.22(5) . 1_565 ?
O5 Na2 O6 75.58(5) . 1_565 ?
O6 Na2 O6 73.60(5) 3_566 1_565 ?
O4 Na2 O6 52.54(4) 1_565 1_565 ?
O3 Na2 O6 162.70(5) 2_556 1_565 ?
O1 Na2 O6 116.69(4) 2_556 1_565 ?
O2 Na2 S2 91.18(5) . 2_556 ?
O5 Na2 S2 139.23(4) . 2_556 ?
O6 Na2 S2 86.23(4) 3_566 2_556 ?
O4 Na2 S2 96.35(4) 1_565 2_556 ?
O3 Na2 S2 27.17(3) 2_556 2_556 ?
O1 Na2 S2 27.60(3) 2_556 2_556 ?
O6 Na2 S2 143.54(4) 1_565 2_556 ?
O2 Na2 S1 90.14(5) . 1_565 ?
O5 Na2 S1 97.77(4) . 1_565 ?
O6 Na2 S1 84.39(4) 3_566 1_565 ?
O4 Na2 S1 26.77(3) 1_565 1_565 ?
O3 Na2 S1 150.06(4) 2_556 1_565 ?
O1 Na2 S1 95.59(4) 2_556 1_565 ?
O6 Na2 S1 27.32(2) 1_565 1_565 ?
S2 Na2 S1 122.95(2) 2_556 1_565 ?
O2 Na2 S1 163.37(4) . 3_566 ?
O5 Na2 S1 77.85(4) . 3_566 ?
O6 Na2 S1 25.10(3) 3_566 3_566 ?
O4 Na2 S1 105.44(4) 1_565 3_566 ?
O3 Na2 S1 89.36(4) 2_556 3_566 ?
O1 Na2 S1 98.86(4) 2_556 3_566 ?
O6 Na2 S1 76.94(3) 1_565 3_566 ?
S2 Na2 S1 97.44(2) 2_556 3_566 ?
S1 Na2 S1 96.97(2) 1_565 3_566 ?
O2 Na2 S1 76.23(4) . . ?
O5 Na2 S1 23.96(3) . . ?
O6 Na2 S1 112.28(4) 3_566 . ?
O4 Na2 S1 143.01(4) 1_565 . ?
O3 Na2 S1 90.54(4) 2_556 . ?
O1 Na2 S1 144.13(4) 2_556 . ?
O6 Na2 S1 99.15(4) 1_565 . ?
S2 Na2 S1 116.71(3) 2_556 . ?
S1 Na2 S1 118.89(3) 1_565 . ?
S1 Na2 S1 87.17(2) 3_566 . ?
O2 Na2 Na3 127.96(4) . 3_576 ?
O5 Na2 Na3 141.15(4) . 3_576 ?
O6 Na2 Na3 43.61(3) 3_566 3_576 ?
O4 Na2 Na3 52.04(4) 1_565 3_576 ?
O3 Na2 Na3 87.16(4) 2_556 3_576 ?
O1 Na2 Na3 44.53(3) 2_556 3_576 ?
O6 Na2 Na3 78.11(4) 1_565 3_576 ?
S2 Na2 Na3 66.55(2) 2_556 3_576 ?
S1 Na2 Na3 68.35(3) 1_565 3_576 ?
S1 Na2 Na3 68.67(2) 3_566 3_576 ?
S1 Na2 Na3 155.74(3) . 3_576 ?
O5 Na3 O6 87.13(5) . 1_565 ?
O5 Na3 F2_1 102.5(2) . . ?
O6 Na3 F2_1 85.1(2) 1_565 . ?
O5 Na3 F2_2 108.4(3) . . ?
O6 Na3 F2_2 107.9(3) 1_565 . ?
O5 Na3 O3 94.62(5) . 4_565 ?
O6 Na3 O3 153.29(6) 1_565 4_565 ?
F2_1 Na3 O3 120.2(2) . 4_565 ?
O5 Na3 O1 156.45(6) . 4_575 ?
O6 Na3 O1 85.66(5) 1_565 4_575 ?
F2_1 Na3 O1 99.2(2) . 4_575 ?
O3 Na3 O1 82.18(5) 4_565 4_575 ?
O5 Na3 O4 86.54(5) . 3_566 ?
O6 Na3 O4 80.97(5) 1_565 3_566 ?
F2_1 Na3 O4 163.03(19) . 3_566 ?
O3 Na3 O4 72.56(5) 4_565 3_566 ?
O1 Na3 O4 70.20(5) 4_575 3_566 ?
O5 Na3 Na2 109.29(4) . 3_576 ?
O6 Na3 Na2 44.93(4) 1_565 3_576 ?
F2_1 Na3 Na2 116.47(19) . 3_576 ?
O3 Na3 Na2 110.41(5) 4_565 3_576 ?
O1 Na3 Na2 51.62(4) 4_575 3_576 ?
O4 Na3 Na2 46.57(3) 3_566 3_576 ?
O5 Na3 Na1 119.47(4) . 3_576 ?
O6 Na3 Na1 111.12(4) 1_565 3_576 ?
F2_1 Na3 Na1 134.9(3) . 3_576 ?
O3 Na3 Na1 45.68(4) 4_565 3_576 ?
O1 Na3 Na1 44.30(4) 4_575 3_576 ?
O4 Na3 Na1 44.72(3) 3_566 3_576 ?
Na2 Na3 Na1 66.19(2) 3_576 3_576 ?
O5 Na3 Na2 38.80(3) . . ?
O6 Na3 Na2 50.75(4) 1_565 . ?
F2_1 Na3 Na2 107.7(3) . . ?
F2_2 Na3 Na2 126.8(3) . . ?
O3 Na3 Na2 120.21(4) 4_565 . ?
O1 Na3 Na2 124.51(4) 4_575 . ?
O4 Na3 Na2 70.47(3) 3_566 . ?
Na2 Na3 Na2 72.93(2) 3_576 . ?
Na1 Na3 Na2 115.08(3) 3_576 . ?
O5 Na3 Na2 58.42(4) . 3_566 ?
O6 Na3 Na2 122.19(5) 1_565 3_566 ?
F2_1 Na3 Na2 142.28(19) . 3_566 ?
O3 Na3 Na2 41.94(4) 4_565 3_566 ?
O1 Na3 Na2 107.68(4) 4_575 3_566 ?
O4 Na3 Na2 54.64(3) 3_566 3_566 ?
Na2 Na3 Na2 101.02(3) 3_576 3_566 ?
Na1 Na3 Na2 63.49(2) 3_576 3_566 ?
Na2 Na3 Na2 78.30(2) . 3_566 ?
S2 O1 Na3 136.09(8) . 4_676 ?
S2 O1 Na1 131.92(7) . . ?
Na3 O1 Na1 91.95(5) 4_676 . ?
S2 O1 Na2 93.20(6) . 2_556 ?
Na3 O1 Na2 83.85(5) 4_676 2_556 ?
Na1 O1 Na2 94.45(5) . 2_556 ?
S2 O3 Na3 144.86(9) . 4_666 ?
S2 O3 Na1 115.20(8) . 1_545 ?
Na3 O3 Na1 90.66(5) 4_666 1_545 ?
S2 O3 Na2 100.43(7) . 2_556 ?
Na3 O3 Na2 98.50(5) 4_666 2_556 ?
Na1 O3 Na2 98.64(5) 1_545 2_556 ?
S2 O2 Na2 141.98(9) . . ?
S1 O5 Na3 141.90(8) . . ?
S1 O5 Na2 114.38(7) . . ?
Na3 O5 Na2 103.40(5) . . ?
S1 O6 Na3 158.17(8) . 1_545 ?
S1 O6 Na2 110.01(7) . 3_566 ?
Na3 O6 Na2 91.46(5) 1_545 3_566 ?
S1 O6 Na2 88.24(6) . 1_545 ?
Na3 O6 Na2 89.46(5) 1_545 1_545 ?
Na2 O6 Na2 106.40(5) 3_566 1_545 ?
S1 O4 Na1 148.86(8) . 1_545 ?
S1 O4 Na2 102.38(6) . 1_545 ?
Na1 O4 Na2 98.51(5) 1_545 1_545 ?
S1 O4 Na3 121.48(7) . 3_566 ?
Na1 O4 Na3 84.17(4) 1_545 3_566 ?
Na2 O4 Na3 81.39(4) 1_545 3_566 ?
S1 C1 H1A 109.5 . . ?
S1 C1 H1B 109.5 . . ?
H1A C1 H1B 109.5 . . ?
S1 C1 H1C 109.5 . . ?
H1A C1 H1C 109.5 . . ?
H1B C1 H1C 109.5 . . ?
S2 C2 H2A 109.5 . . ?
S2 C2 H2B 109.5 . . ?
H2A C2 H2B 109.5 . . ?
S2 C2 H2C 109.5 . . ?
H2A C2 H2C 109.5 . . ?
H2B C2 H2C 109.5 . . ?
F4_2 B1_2 F2_2 115.6(13) . . ?
F4_2 B1_2 F1_2 109.9(13) . . ?
F2_2 B1_2 F1_2 113.1(13) . . ?
F4_2 B1_2 F3_2 110.5(13) . . ?
F2_2 B1_2 F3_2 98.8(10) . . ?
F1_2 B1_2 F3_2 108.2(14) . . ?
B1_2 F2_2 Na3 124.0(10) . . ?
F4_1 B1_1 F2_1 119.8(8) . . ?
F4_1 B1_1 F1_1 106.2(8) . . ?
F2_1 B1_1 F1_1 112.4(9) . . ?
F4_1 B1_1 F3_1 103.9(9) . . ?
F2_1 B1_1 F3_1 104.1(7) . . ?
F1_1 B1_1 F3_1 109.8(9) . . ?
B1_1 F2_1 Na3 124.6(6) . . ?

loop_
_geom_bond_atom_site_label_1
_geom_bond_atom_site_label_2
_geom_bond_distance
_geom_bond_site_symmetry_2
_geom_bond_publ_flag
S1 O5 1.4525(12) . ?
S1 O6 1.4545(12) . ?
S1 O4 1.4607(13) . ?
S1 C1 1.7487(19) . ?
S1 Na2 3.1680(10) 1_545 ?
S1 Na2 3.2214(12) 3_566 ?
S1 Na2 3.2584(10) . ?
S2 O2 1.4420(14) . ?
S2 O1 1.4564(12) . ?
S2 O3 1.4572(13) . ?
S2 C2 1.751(2) . ?
S2 Na2 3.1386(12) 2_556 ?
S2 Na1 3.3854(10) 1_545 ?
Na1 O1 2.4392(14) . ?
Na1 O1 2.4392(14) 2_556 ?
Na1 O4 2.4691(14) 1_565 ?
Na1 O4 2.4691(14) 2_566 ?
Na1 O3 2.4976(16) 1_565 ?
Na1 O3 2.4976(16) 2_566 ?
Na1 Na3 3.4907(12) 3_576 ?
Na1 Na3 3.4907(12) 4_676 ?
Na1 Na2 3.7764(11) 2_556 ?
Na1 Na2 3.7764(11) . ?
Na2 O2 2.3007(17) . ?
Na2 O5 2.3782(15) . ?
Na2 O6 2.4195(16) 3_566 ?
Na2 O4 2.5154(15) 1_565 ?
Na2 O3 2.5284(16) 2_556 ?
Na2 O1 2.7001(16) 2_556 ?
Na2 O6 2.8595(16) 1_565 ?
Na2 Na3 3.4247(12) 3_576 ?
Na3 O5 2.3264(14) . ?
Na3 O6 2.3629(14) 1_565 ?
Na3 F2_1 2.364(6) . ?
Na3 F2_2 2.372(10) . ?
Na3 O3 2.4099(15) 4_565 ?
Na3 O1 2.4156(14) 4_575 ?
Na3 O4 2.7308(17) 3_566 ?
C1 H1A 0.9600 . ?
C1 H1B 0.9600 . ?
C1 H1C 0.9600 . ?
C2 H2A 0.9600 . ?
C2 H2B 0.9600 . ?
C2 H2C 0.9600 . ?
B1_2 F4_2 1.350(13) . ?
B1_2 F2_2 1.363(13) . ?
B1_2 F1_2 1.365(13) . ?
B1_2 F3_2 1.374(12) . ?
B1_1 F4_1 1.337(10) . ?
B1_1 F2_1 1.340(9) . ?
B1_1 F1_1 1.370(9) . ?
B1_1 F3_1 1.402(9) . ?

loop_
_geom_torsion_atom_site_label_1
_geom_torsion_atom_site_label_2
_geom_torsion_atom_site_label_3
_geom_torsion_atom_site_label_4
_geom_torsion
_geom_torsion_site_symmetry_1
_geom_torsion_site_symmetry_2
_geom_torsion_site_symmetry_3
_geom_torsion_site_symmetry_4
_geom_torsion_publ_flag
O2 S2 O1 Na3 -158.95(11) . . . 4_676 ?
O3 S2 O1 Na3 74.88(13) . . . 4_676 ?
C2 S2 O1 Na3 -41.48(15) . . . 4_676 ?
Na2 S2 O1 Na3 84.46(10) 2_556 . . 4_676 ?
Na1 S2 O1 Na3 120.29(9) 1_545 . . 4_676 ?
O2 S2 O1 Na1 17.70(13) . . . . ?
O3 S2 O1 Na1 -108.47(10) . . . . ?
C2 S2 O1 Na1 135.17(12) . . . . ?
Na2 S2 O1 Na1 -98.89(10) 2_556 . . . ?
Na1 S2 O1 Na1 -63.06(11) 1_545 . . . ?
O2 S2 O1 Na2 116.59(8) . . . 2_556 ?
O3 S2 O1 Na2 -9.58(8) . . . 2_556 ?
C2 S2 O1 Na2 -125.94(9) . . . 2_556 ?
Na1 S2 O1 Na2 35.83(6) 1_545 . . 2_556 ?
O2 S2 O3 Na3 122.51(15) . . . 4_666 ?
O1 S2 O3 Na3 -111.11(14) . . . 4_666 ?
C2 S2 O3 Na3 5.30(18) . . . 4_666 ?
Na2 S2 O3 Na3 -121.51(16) 2_556 . . 4_666 ?
Na1 S2 O3 Na3 133.70(18) 1_545 . . 4_666 ?
O2 S2 O3 Na1 -11.19(11) . . . 1_545 ?
O1 S2 O3 Na1 115.20(8) . . . 1_545 ?
C2 S2 O3 Na1 -128.40(10) . . . 1_545 ?
Na2 S2 O3 Na1 104.80(9) 2_556 . . 1_545 ?
O2 S2 O3 Na2 -115.99(8) . . . 2_556 ?
O1 S2 O3 Na2 10.40(9) . . . 2_556 ?
C2 S2 O3 Na2 126.80(9) . . . 2_556 ?
Na1 S2 O3 Na2 -104.80(9) 1_545 . . 2_556 ?
O1 S2 O2 Na2 -42.39(18) . . . . ?
O3 S2 O2 Na2 83.11(16) . . . . ?
C2 S2 O2 Na2 -159.79(14) . . . . ?
Na2 S2 O2 Na2 24.55(18) 2_556 . . . ?
Na1 S2 O2 Na2 75.23(14) 1_545 . . . ?
O6 S1 O5 Na3 -33.81(15) . . . . ?
O4 S1 O5 Na3 -158.62(12) . . . . ?
C1 S1 O5 Na3 83.68(14) . . . . ?
Na2 S1 O5 Na3 -110.61(13) 1_545 . . . ?
Na2 S1 O5 Na3 -61.68(12) 3_566 . . . ?
Na2 S1 O5 Na3 -171.97(18) . . . . ?
O6 S1 O5 Na2 138.16(7) . . . . ?
O4 S1 O5 Na2 13.35(10) . . . . ?
C1 S1 O5 Na2 -104.35(10) . . . . ?
Na2 S1 O5 Na2 61.37(13) 1_545 . . . ?
Na2 S1 O5 Na2 110.29(7) 3_566 . . . ?
O5 S1 O6 Na3 129.0(2) . . . 1_545 ?
O4 S1 O6 Na3 -105.8(2) . . . 1_545 ?
C1 S1 O6 Na3 11.4(3) . . . 1_545 ?
Na2 S1 O6 Na3 -84.1(2) 1_545 . . 1_545 ?
Na2 S1 O6 Na3 169.0(3) 3_566 . . 1_545 ?
Na2 S1 O6 Na3 170.19(17) . . . 1_545 ?
O5 S1 O6 Na2 -40.08(9) . . . 3_566 ?
O4 S1 O6 Na2 85.16(8) . . . 3_566 ?
C1 S1 O6 Na2 -157.70(8) . . . 3_566 ?
Na2 S1 O6 Na2 106.82(7) 1_545 . . 3_566 ?
Na2 S1 O6 Na2 1.14(12) . . . 3_566 ?
O5 S1 O6 Na2 -146.91(6) . . . 1_545 ?
O4 S1 O6 Na2 -21.67(7) . . . 1_545 ?
C1 S1 O6 Na2 95.48(8) . . . 1_545 ?
Na2 S1 O6 Na2 -106.82(7) 3_566 . . 1_545 ?
Na2 S1 O6 Na2 -105.68(7) . . . 1_545 ?
O5 S1 O4 Na1 -78.00(16) . . . 1_545 ?
O6 S1 O4 Na1 156.44(14) . . . 1_545 ?
C1 S1 O4 Na1 39.56(17) . . . 1_545 ?
Na2 S1 O4 Na1 131.01(18) 1_545 . . 1_545 ?
Na2 S1 O4 Na1 -157.75(14) 3_566 . . 1_545 ?
Na2 S1 O4 Na1 -68.65(14) . . . 1_545 ?
O5 S1 O4 Na2 150.99(7) . . . 1_545 ?
O6 S1 O4 Na2 25.44(9) . . . 1_545 ?
C1 S1 O4 Na2 -91.45(9) . . . 1_545 ?
Na2 S1 O4 Na2 71.24(5) 3_566 . . 1_545 ?
Na2 S1 O4 Na2 160.34(7) . . . 1_545 ?
O5 S1 O4 Na3 63.58(9) . . . 3_566 ?
O6 S1 O4 Na3 -61.97(9) . . . 3_566 ?
C1 S1 O4 Na3 -178.85(8) . . . 3_566 ?
Na2 S1 O4 Na3 -87.40(8) 1_545 . . 3_566 ?
Na2 S1 O4 Na3 -16.16(7) 3_566 . . 3_566 ?
Na2 S1 O4 Na3 72.93(6) . . . 3_566 ?
F4_2 B1_2 F2_2 Na3 135.3(12) . . . . ?
F1_2 B1_2 F2_2 Na3 7.4(17) . . . . ?
F3_2 B1_2 F2_2 Na3 -106.8(11) . . . . ?
F4_1 B1_1 F2_1 Na3 156.1(7) . . . . ?
F1_1 B1_1 F2_1 Na3 30.4(12) . . . . ?
F3_1 B1_1 F2_1 Na3 -88.4(9) . . . . ?
